data_7048314
loop_
_publ_author_name
'Ptak, Maciej'
'Zarychta, Bartosz'
'Stefa\'nska, Dagmara'
'Ciupa, Aneta'
'Paraguassu, Waldeci'

_publ_section_title
;
 Novel bimetallic MOF phosphors with an imidazolium cation: structure,
 phonons, high- pressure phase transitions and optical response.
;
_journal_issue 1
_journal_name_full 'Dalton transactions (Cambridge, England : 2003)'
_journal_page_first 242
_journal_page_last 252
_journal_paper_doi 10.1039/c8dt04246b
_journal_volume 48
_journal_year 2018
_chemical_formula_sum 'C12 H16 Cr N4 Na O12'
_chemical_formula_weight 483.28
_space_group_crystal_system monoclinic
_space_group_IT_number 13
_space_group_name_Hall '-P 2yac'
_space_group_name_H-M_alt 'P 1 2/n 1'
_symmetry_space_group_name_Hall '-P 2yac'
_symmetry_space_group_name_H-M 'P 1 2/n 1'
_atom_sites_solution_hydrogens mixed
_audit_creation_method SHELXL-2013
_audit_update_record
;
2017-06-12 deposited with the CCDC.
2018-11-22 downloaded from the CCDC.
;
_cell_angle_alpha 90
_cell_angle_beta 92.147(2)
_cell_angle_gamma 90
_cell_formula_units_Z 2
_cell_length_a 9.3105(2)
_cell_length_b 8.4501(2)
_cell_length_c 12.2281(2)
_cell_measurement_reflns_used 6266
_cell_measurement_temperature 100.0(1)
_cell_measurement_theta_max 25.994
_cell_measurement_theta_min 3.257
_cell_volume 961.37(3)
_computing_cell_refinement 'CrysAlis RED (Oxford Diffraction, 2007)'
_computing_data_collection 'CrysAlis CCD (Oxford Diffraction, 2007)'
_computing_data_reduction 'CrysAlis RED (Oxford Diffraction, 2007)'
_computing_molecular_graphics 'SHELXTL (Sheldrick, 2008)'
_computing_structure_refinement 'SHELXL-2013 (Sheldrick, 2013)'
_computing_structure_solution 'SHELXS-2013 (Sheldrick, 2013)'
_diffrn_ambient_temperature 100.0(1)
_diffrn_detector_area_resol_mean 10.4508
_diffrn_measured_fraction_theta_full 0.991
_diffrn_measured_fraction_theta_max 0.992
_diffrn_measurement_device '4-circle kappa geometry goniometer'
_diffrn_measurement_device_type 'Oxford Diffraction Xcalibur System'
_diffrn_measurement_method \w--scan
_diffrn_radiation_monochromator graphite
_diffrn_radiation_source 'Enhance (Mo) X-ray Source'
_diffrn_radiation_type MoK\a
_diffrn_radiation_wavelength 0.71073
_diffrn_reflns_av_R_equivalents 0.0107
_diffrn_reflns_av_unetI/netI 0.0106
_diffrn_reflns_Laue_measured_fraction_full 0.991
_diffrn_reflns_Laue_measured_fraction_max 0.992
_diffrn_reflns_limit_h_max 11
_diffrn_reflns_limit_h_min -11
_diffrn_reflns_limit_k_max 10
_diffrn_reflns_limit_k_min -10
_diffrn_reflns_limit_l_max 8
_diffrn_reflns_limit_l_min -15
_diffrn_reflns_number 6266
_diffrn_reflns_point_group_measured_fraction_full 0.991
_diffrn_reflns_point_group_measured_fraction_max 0.992
_diffrn_reflns_theta_full 25.242
_diffrn_reflns_theta_max 25.994
_diffrn_reflns_theta_min 3.257
_diffrn_standards_decay_% 0
_diffrn_standards_interval_count 0
_diffrn_standards_interval_time 0
_diffrn_standards_number 0
_exptl_absorpt_coefficient_mu 0.689
_exptl_absorpt_correction_type none
_exptl_crystal_colour violet
_exptl_crystal_density_diffrn 1.670
_exptl_crystal_density_method 'not measured'
_exptl_crystal_description irregular
_exptl_crystal_F_000 494
_exptl_crystal_size_max 0.5
_exptl_crystal_size_mid 0.45
_exptl_crystal_size_min 0.4
_refine_diff_density_max 0.203
_refine_diff_density_min -0.294
_refine_diff_density_rms 0.047
_refine_ls_extinction_method none
_refine_ls_goodness_of_fit_ref 1.071
_refine_ls_hydrogen_treatment mixed
_refine_ls_matrix_type full
_refine_ls_number_parameters 143
_refine_ls_number_reflns 1885
_refine_ls_number_restraints 0
_refine_ls_restrained_S_all 1.071
_refine_ls_R_factor_all 0.0213
_refine_ls_R_factor_gt 0.0197
_refine_ls_shift/su_max 0.000
_refine_ls_shift/su_mean 0.000
_refine_ls_structure_factor_coef Fsqd
_refine_ls_weighting_details 'w=1/[\s^2^(Fo^2^)+(0.0284P)^2^+0.2517P] where P=(Fo^2^+2Fc^2^)/3'
_refine_ls_weighting_scheme calc
_refine_ls_wR_factor_gt 0.0509
_refine_ls_wR_factor_ref 0.0515
_reflns_Friedel_coverage 0.000
_reflns_number_gt 1767
_reflns_number_total 1885
_reflns_threshold_expression 'I > 2\s(I)'
_cod_data_source_file c8dt04246b2.cif
_cod_data_source_block 100K
_cod_depositor_comments 'Adding full bibliography for 7048313--7048316.cif.'
_cod_database_code 7048314
_shelx_space_group_comment
;
The symmetry employed for this shelxl refinement is uniquely defined
by the following loop, which should always be used as a source of
symmetry information in preference to the above space-group names.
They are only intended as comments.
;
_shelxl_version_number 2013-4

loop_
_space_group_symop_operation_xyz
'x, y, z'
'-x+1/2, y, -z+1/2'
'-x, -y, -z'
'x-1/2, -y, z-1/2'

loop_
_atom_site_label
_atom_site_type_symbol
_atom_site_fract_x
_atom_site_fract_y
_atom_site_fract_z
_atom_site_U_iso_or_equiv
_atom_site_adp_type
_atom_site_occupancy
_atom_site_site_symmetry_order
_atom_site_calc_flag
_atom_site_refinement_flags_posn
_atom_site_refinement_flags_adp
_atom_site_refinement_flags_occupancy
Cr1 Cr 0.2500 0.73107(3) 0.7500 0.00840(8) Uani 1 2 d S T P
Na1 Na -0.2500 0.22779(7) 0.7500 0.01037(14) Uani 1 2 d S T P
O1 O 0.11294(8) 0.57562(9) 0.69004(6) 0.01484(17) Uani 1 1 d . . .
O2 O -0.07229(9) 0.41169(10) 0.69857(7) 0.02102(19) Uani 1 1 d . . .
O3 O 0.34748(9) 0.73525(9) 0.60965(6) 0.01270(17) Uani 1 1 d . . .
O4 O 0.35489(9) 0.75945(10) 0.43024(7) 0.01816(19) Uani 1 1 d . . .
O5 O 0.37976(8) 0.90367(9) 0.80229(6) 0.01515(17) Uani 1 1 d . . .
O6 O 0.57872(9) 1.04467(10) 0.82050(7) 0.01991(19) Uani 1 1 d . . .
N11 N 0.64194(12) 0.75076(12) 0.47304(9) 0.0207(2) Uani 1 1 d . . .
H11 H 0.5456(19) 0.7540(16) 0.4682(13) 0.025 Uiso 1 1 d . U .
N14 N 0.86153(11) 0.79579(12) 0.43399(8) 0.0186(2) Uani 1 1 d . . .
H14 H 0.9393(15) 0.8425(17) 0.4011(11) 0.022 Uiso 1 1 d . U .
C1 C 0.02781(12) 0.48525(13) 0.74073(9) 0.0151(2) Uani 1 1 d . . .
H1 H 0.0435 0.4748 0.8159 0.018 Uiso 1 1 calc R U .
C2 C 0.28788(13) 0.75162(13) 0.51520(10) 0.0148(2) Uani 1 1 d . . .
H2 H 0.1882 0.7581 0.5098 0.018 Uiso 1 1 calc R U .
C3 C 0.51269(12) 0.92744(13) 0.78658(9) 0.0145(2) Uani 1 1 d . . .
H3 H 0.5623 0.8521 0.7474 0.017 Uiso 1 1 calc R U .
C12 C 0.72673(13) 0.65291(14) 0.53822(10) 0.0199(3) Uani 1 1 d . . .
H12 H 0.6951 0.5812 0.5898 0.024 Uiso 1 1 calc R U .
C13 C 0.86398(13) 0.68061(15) 0.51318(10) 0.0191(2) Uani 1 1 d . . .
H13 H 0.9452 0.6311 0.5438 0.023 Uiso 1 1 calc R U .
C15 C 0.72621(13) 0.83537(14) 0.41107(10) 0.0200(3) Uani 1 1 d . . .
H15 H 0.6955 0.9104 0.3597 0.024 Uiso 1 1 calc R U .

loop_
_atom_site_aniso_label
_atom_site_aniso_U_11
_atom_site_aniso_U_22
_atom_site_aniso_U_33
_atom_site_aniso_U_23
_atom_site_aniso_U_13
_atom_site_aniso_U_12
Cr1 0.00747(13) 0.01066(13) 0.00705(13) 0.000 0.00011(9) 0.000
Na1 0.0094(3) 0.0127(3) 0.0091(3) 0.000 0.0002(2) 0.000
O1 0.0144(4) 0.0190(4) 0.0111(4) -0.0007(3) 0.0012(3) -0.0056(3)
O2 0.0178(4) 0.0211(4) 0.0243(4) 0.0017(3) 0.0023(3) -0.0076(3)
O3 0.0115(4) 0.0177(4) 0.0090(4) 0.0009(3) 0.0006(3) -0.0006(3)
O4 0.0146(4) 0.0305(5) 0.0094(4) 0.0020(3) 0.0008(3) -0.0010(3)
O5 0.0131(4) 0.0162(4) 0.0162(4) -0.0035(3) 0.0018(3) -0.0034(3)
O6 0.0173(4) 0.0191(4) 0.0235(4) -0.0028(3) 0.0030(3) -0.0060(3)
N11 0.0146(5) 0.0245(5) 0.0232(6) 0.0021(4) 0.0025(4) -0.0011(4)
N14 0.0160(5) 0.0199(5) 0.0199(5) 0.0023(4) 0.0023(4) -0.0006(4)
C1 0.0185(6) 0.0142(5) 0.0129(5) 0.0008(4) 0.0025(4) -0.0009(4)
C2 0.0105(5) 0.0213(6) 0.0124(6) 0.0000(4) -0.0004(4) -0.0006(4)
C3 0.0143(5) 0.0161(5) 0.0133(5) 0.0002(4) 0.0012(4) -0.0008(4)
C12 0.0240(6) 0.0187(6) 0.0172(6) 0.0017(5) 0.0020(5) -0.0018(5)
C13 0.0201(6) 0.0195(6) 0.0176(6) 0.0012(5) -0.0010(5) 0.0020(5)
C15 0.0188(6) 0.0206(6) 0.0206(6) 0.0032(5) 0.0013(5) 0.0005(5)

loop_
_atom_type_symbol
_atom_type_description
_atom_type_scat_dispersion_real
_atom_type_scat_dispersion_imag
_atom_type_scat_source
C C 0.0033 0.0016 'International Tables Vol C Tables 4.2.6.8 and 6.1.1.4'
H H 0.0000 0.0000 'International Tables Vol C Tables 4.2.6.8 and 6.1.1.4'
O O 0.0106 0.0060 'International Tables Vol C Tables 4.2.6.8 and 6.1.1.4'
Cr Cr 0.3209 0.6236 'International Tables Vol C Tables 4.2.6.8 and 6.1.1.4'
Na Na 0.0362 0.0249 'International Tables Vol C Tables 4.2.6.8 and 6.1.1.4'
N N 0.0061 0.0033 'International Tables Vol C Tables 4.2.6.8 and 6.1.1.4'

loop_
_geom_angle_atom_site_label_1
_geom_angle_atom_site_label_2
_geom_angle_atom_site_label_3
_geom_angle
_geom_angle_site_symmetry_1
_geom_angle_site_symmetry_3
O1 Cr1 O1 95.57(5) 2_556 .
O1 Cr1 O3 90.05(3) 2_556 2_556
O1 Cr1 O3 91.33(3) . 2_556
O1 Cr1 O3 91.33(3) 2_556 .
O1 Cr1 O3 90.05(3) . .
O3 Cr1 O3 177.95(4) 2_556 .
O1 Cr1 O5 89.54(3) 2_556 .
O1 Cr1 O5 174.71(3) . .
O3 Cr1 O5 90.05(3) 2_556 .
O3 Cr1 O5 88.44(3) . .
O1 Cr1 O5 174.71(3) 2_556 2_556
O1 Cr1 O5 89.54(3) . 2_556
O3 Cr1 O5 88.44(3) 2_556 2_556
O3 Cr1 O5 90.05(3) . 2_556
O5 Cr1 O5 85.39(5) . 2_556
O2 Na1 O2 98.14(5) 2_456 .
O2 Na1 O4 89.48(3) 2_456 4_566
O2 Na1 O4 87.12(3) . 4_566
O2 Na1 O4 87.12(3) 2_456 3_566
O2 Na1 O4 89.48(3) . 3_566
O4 Na1 O4 174.81(5) 4_566 3_566
O2 Na1 O6 81.26(3) 2_456 1_445
O2 Na1 O6 174.33(3) . 1_445
O4 Na1 O6 87.24(3) 4_566 1_445
O4 Na1 O6 96.12(3) 3_566 1_445
O2 Na1 O6 174.32(3) 2_456 2_546
O2 Na1 O6 81.26(3) . 2_546
O4 Na1 O6 96.12(3) 4_566 2_546
O4 Na1 O6 87.24(3) 3_566 2_546
O6 Na1 O6 99.90(4) 1_445 2_546
C1 O1 Cr1 128.88(7) . .
C1 O2 Na1 138.78(8) . .
C2 O3 Cr1 126.43(7) . .
C2 O4 Na1 125.42(8) . 3_566
C3 O5 Cr1 130.52(7) . .
C3 O6 Na1 136.65(7) . 1_665
C15 N11 C12 108.49(11) . .
C15 N11 H11 124.0(10) . .
C12 N11 H11 127.4(10) . .
C15 N14 C13 108.62(10) . .
C15 N14 H14 123.5(9) . .
C13 N14 H14 127.9(9) . .
O2 C1 O1 125.32(10) . .
O2 C1 H1 117.3 . .
O1 C1 H1 117.3 . .
O4 C2 O3 123.66(11) . .
O4 C2 H2 118.2 . .
O3 C2 H2 118.2 . .
O6 C3 O5 123.48(10) . .
O6 C3 H3 118.3 . .
O5 C3 H3 118.3 . .
C13 C12 N11 107.02(11) . .
C13 C12 H12 126.5 . .
N11 C12 H12 126.5 . .
C12 C13 N14 107.04(11) . .
C12 C13 H13 126.5 . .
N14 C13 H13 126.5 . .
N11 C15 N14 108.84(11) . .
N11 C15 H15 125.6 . .
N14 C15 H15 125.6 . .

loop_
_geom_bond_atom_site_label_1
_geom_bond_atom_site_label_2
_geom_bond_distance
_geom_bond_site_symmetry_2
Cr1 O1 1.9548(8) 2_556
Cr1 O1 1.9548(8) .
Cr1 O3 1.9715(8) 2_556
Cr1 O3 1.9715(8) .
Cr1 O5 1.9843(8) .
Cr1 O5 1.9844(8) 2_556
Na1 O2 2.3719(9) 2_456
Na1 O2 2.3719(9) .
Na1 O4 2.3794(8) 4_566
Na1 O4 2.3794(8) 3_566
Na1 O6 2.4050(9) 1_445
Na1 O6 2.4050(9) 2_546
O1 C1 1.2776(13) .
O2 C1 1.2185(14) .
O3 C2 1.2701(14) .
O4 C2 1.2335(15) .
O4 Na1 2.3794(8) 3_566
O5 C3 1.2755(13) .
O6 C3 1.2297(14) .
O6 Na1 2.4050(9) 1_665
N11 C15 1.3212(16) .
N11 C12 1.3766(16) .
N11 H11 0.897(18) .
N14 C15 1.3233(16) .
N14 C13 1.3726(16) .
N14 H14 0.929(15) .
C1 H1 0.9300 .
C2 H2 0.9300 .
C3 H3 0.9300 .
C12 C13 1.3456(17) .
C12 H12 0.9300 .
C13 H13 0.9300 .
C15 H15 0.9300 .

loop_
_geom_hbond_atom_site_label_D
_geom_hbond_atom_site_label_H
_geom_hbond_atom_site_label_A
_geom_hbond_distance_DH
_geom_hbond_distance_HA
_geom_hbond_distance_DA
_geom_hbond_angle_DHA
_geom_hbond_site_symmetry_A
N11 H11 O3 0.897(18) 2.581(17) 3.2661(14) 133.7(13) .
N11 H11 O4 0.897(18) 1.819(18) 2.7050(15) 169.0(15) .
N14 H14 O5 0.929(15) 2.513(14) 3.0153(13) 114.1(10) 4_675
N14 H14 O6 0.929(15) 1.913(15) 2.8359(14) 171.6(13) 4_675
C13 H13 O1 0.93 2.38 3.2343(14) 153.2 1_655
C13 H13 O2 0.93 2.66 3.2487(15) 122.0 1_655
C15 H15 O5 0.93 2.60 3.5285(14) 172.9 3_676
C15 H15 O5 0.93 2.45 2.9695(14) 115.5 4_675

loop_
_geom_torsion_atom_site_label_1
_geom_torsion_atom_site_label_2
_geom_torsion_atom_site_label_3
_geom_torsion_atom_site_label_4
_geom_torsion
_geom_torsion_site_symmetry_1
Na1 O2 C1 O1 176.94(8) .
Cr1 O1 C1 O2 166.18(9) .
Na1 O4 C2 O3 175.53(8) 3_566
Cr1 O3 C2 O4 177.12(8) .
Na1 O6 C3 O5 -136.36(9) 1_665
Cr1 O5 C3 O6 176.68(8) .
C15 N11 C12 C13 -0.33(14) .
N11 C12 C13 N14 0.57(14) .
C15 N14 C13 C12 -0.62(14) .
C12 N11 C15 N14 -0.06(14) .
C13 N14 C15 N11 0.42(14) .
